data_1562651
loop_
_publ_author_name
'Yin, Wenlong'
'Wang, Wendong'
'Kang, Lei'
'Lin, Zheshuai'
'Feng, Kai'
'Shi, Youguo'
'Hao, Wenyu'
'Yao, Jiyong'
'Wu, Yicheng'

_publ_section_title
;
 Ln3FeGaQ7: A new series of transition-metal rare-earth chalcogenides
;
_journal_name_full 'Journal of Solid State Chemistry'
_journal_page_first 269
_journal_page_last 275
_journal_paper_doi 10.1016/j.jssc.2013.03.029
_journal_volume 202
_journal_year 2013
_chemical_formula_sum 'Fe Ga Gd3 Se7'
_chemical_formula_weight 1150.04
_space_group_IT_number 173
_space_group_name_Hall 'P 6c'
_space_group_name_H-M_alt 'P 63'
_symmetry_cell_setting hexagonal
_symmetry_space_group_name_H-M 'P 63'
_atom_sites_solution_hydrogens .
_atom_sites_solution_primary direct
_atom_sites_solution_secondary difmap
_cell_angle_alpha 90.00
_cell_angle_beta 90.00
_cell_angle_gamma 120.00
_cell_formula_units_Z 2
_cell_length_a 10.0762(2)
_cell_length_b 10.0762(2)
_cell_length_c 6.4265(2)
_cell_measurement_reflns_used 2063
_cell_measurement_temperature 293(2)
_cell_measurement_theta_max 29.0052
_cell_measurement_theta_min 3.1635
_cell_volume 565.07(2)
_computing_cell_refinement 'CrysAlisPro (Oxford Diffraction Ltd., 2010)'
_computing_data_collection 'CrysAlisPro (Oxford Diffraction Ltd., 2010)'
_computing_data_reduction 'CrysAlisPro (Oxford Diffraction Ltd., 2010)'
_computing_molecular_graphics 'SHELXL-97 (Sheldrick, 2008)'
_computing_publication_material Diamond
_computing_structure_refinement 'SHELXL-97 (Sheldrick, 2008)'
_computing_structure_solution 'SHELXS-97 (Sheldrick, 2008)'
_diffrn_ambient_temperature 293(2)
_diffrn_detector_area_resol_mean 15.9149
_diffrn_measured_fraction_theta_full 0.998
_diffrn_measured_fraction_theta_max 0.998
_diffrn_measurement_device_type 'Xcalibur, Sapphire3, Gemini ultra'
_diffrn_measurement_method '\w scans'
_diffrn_radiation_monochromator graphite
_diffrn_radiation_source 'Enhance (Mo) X-ray Source'
_diffrn_radiation_type 'Mo K\a'
_diffrn_radiation_wavelength 0.71073
_diffrn_reflns_av_R_equivalents 0.0622
_diffrn_reflns_av_sigmaI/netI 0.0591
_diffrn_reflns_limit_h_max 12
_diffrn_reflns_limit_h_min -11
_diffrn_reflns_limit_k_max 12
_diffrn_reflns_limit_k_min -12
_diffrn_reflns_limit_l_max 8
_diffrn_reflns_limit_l_min -7
_diffrn_reflns_number 2744
_diffrn_reflns_theta_full 26.36
_diffrn_reflns_theta_max 26.36
_diffrn_reflns_theta_min 3.17
_exptl_absorpt_coefficient_mu 43.450
_exptl_absorpt_correction_T_max 0.162
_exptl_absorpt_correction_T_min 0.051
_exptl_absorpt_correction_type numerical
_exptl_absorpt_process_details 'face indexed'
_exptl_crystal_colour Black
_exptl_crystal_density_diffrn 6.759
_exptl_crystal_density_method 'not measured'
_exptl_crystal_description Needle
_exptl_crystal_F_000 974
_exptl_crystal_size_max 0.3050
_exptl_crystal_size_mid 0.0770
_exptl_crystal_size_min 0.0580
_refine_diff_density_max 1.652
_refine_diff_density_min -1.838
_refine_diff_density_rms 0.412
_refine_ls_abs_structure_details 'Flack H D (1983), Acta Cryst. A39, 876-881'
_refine_ls_abs_structure_Flack 0.3(2)
_refine_ls_extinction_coef 0.0057(6)
_refine_ls_extinction_expression Fc^*^=kFc[1+0.001xFc^2^\l^3^/sin(2\q)]^-1/4^
_refine_ls_extinction_method SHELXL
_refine_ls_goodness_of_fit_ref 1.236
_refine_ls_hydrogen_treatment .
_refine_ls_matrix_type full
_refine_ls_number_parameters 39
_refine_ls_number_reflns 752
_refine_ls_number_restraints 37
_refine_ls_restrained_S_all 1.225
_refine_ls_R_factor_all 0.0394
_refine_ls_R_factor_gt 0.0386
_refine_ls_shift/su_max 0.000
_refine_ls_shift/su_mean 0.000
_refine_ls_structure_factor_coef Fsqd
_refine_ls_weighting_details 'calc w=1/[\s^2^(Fo^2^)+(0.0400P)^2^+0.0000P] where P=(Fo^2^+2Fc^2^)/3'
_refine_ls_weighting_scheme calc
_refine_ls_wR_factor_gt 0.0900
_refine_ls_wR_factor_ref 0.0905
_reflns_number_gt 736
_reflns_number_total 752
_reflns_threshold_expression >2sigma(I)
_cod_data_source_file JSSC-2013-202-269.cif
_cod_data_source_block Gd3FeGaSe7
_cod_original_sg_symbol_H-M P63
_cod_database_code 1562651

loop_
_symmetry_equiv_pos_as_xyz
'x, y, z'
'-y, x-y, z'
'-x+y, -x, z'
'-x, -y, z+1/2'
'y, -x+y, z+1/2'
'x-y, x, z+1/2'

loop_
_atom_site_label
_atom_site_type_symbol
_atom_site_fract_x
_atom_site_fract_y
_atom_site_fract_z
_atom_site_U_iso_or_equiv
_atom_site_adp_type
_atom_site_occupancy
_atom_site_symmetry_multiplicity
_atom_site_calc_flag
_atom_site_refinement_flags
_atom_site_disorder_assembly
_atom_site_disorder_group
Gd Gd 0.62285(12) 0.78240(12) 0.6810(2) 0.0066(3) Uani 1 1 d U . .
Ga Ga 0.6667 0.3333 0.6023(6) 0.0052(7) Uani 1 3 d SU . .
Fe Fe 1.0000 1.0000 1.0002(8) 0.0081(8) Uani 1 3 d SU . .
Se1 Se 0.4779(3) 0.9155(2) 0.9494(3) 0.0055(5) Uani 1 1 d U . .
Se2 Se 0.6667 0.3333 0.9711(5) 0.0029(6) Uani 1 3 d SU . .
Se3 Se 0.8933(2) 0.7570(3) 0.7589(3) 0.0045(5) Uani 1 1 d U . .

loop_
_atom_site_aniso_label
_atom_site_aniso_U_11
_atom_site_aniso_U_22
_atom_site_aniso_U_33
_atom_site_aniso_U_23
_atom_site_aniso_U_13
_atom_site_aniso_U_12
Gd 0.0057(5) 0.0086(5) 0.0045(4) -0.0001(5) 0.0007(4) 0.0027(4)
Ga 0.0057(8) 0.0057(8) 0.0040(11) 0.000 0.000 0.0029(4)
Fe 0.0083(9) 0.0083(9) 0.0077(12) 0.000 0.000 0.0041(4)
Se1 0.0063(8) 0.0055(8) 0.0030(7) 0.0004(6) -0.0001(6) 0.0018(6)
Se2 0.0034(7) 0.0034(7) 0.0018(10) 0.000 0.000 0.0017(3)
Se3 0.0050(8) 0.0053(8) 0.0033(7) 0.0007(6) -0.0004(7) 0.0027(6)

loop_
_atom_type_symbol
_atom_type_description
_atom_type_scat_dispersion_real
_atom_type_scat_dispersion_imag
_atom_type_scat_source
Fe Fe 0.3463 0.8444 'International Tables Vol C Tables 4.2.6.8 and 6.1.1.4'
Ga Ga 0.2307 1.6083 'International Tables Vol C Tables 4.2.6.8 and 6.1.1.4'
Se Se -0.0929 2.2259 'International Tables Vol C Tables 4.2.6.8 and 6.1.1.4'
Gd Gd -0.1653 3.9035 'International Tables Vol C Tables 4.2.6.8 and 6.1.1.4'

loop_
_geom_angle_atom_site_label_1
_geom_angle_atom_site_label_2
_geom_angle_atom_site_label_3
_geom_angle
_geom_angle_site_symmetry_1
_geom_angle_site_symmetry_3
Se2 Gd Se3 148.23(7) 4_664 .
Se2 Gd Se1 81.30(7) 4_664 3_565
Se3 Gd Se1 91.49(7) . 3_565
Se2 Gd Se3 84.98(8) 4_664 5_564
Se3 Gd Se3 82.16(7) . 5_564
Se1 Gd Se3 142.44(7) 3_565 5_564
Se2 Gd Se1 80.10(7) 4_664 .
Se3 Gd Se1 129.27(7) . .
Se1 Gd Se1 79.88(8) 3_565 .
Se3 Gd Se1 131.73(6) 5_564 .
Se2 Gd Se3 128.85(6) 4_664 3_675
Se3 Gd Se3 77.43(9) . 3_675
Se1 Gd Se3 133.90(7) 3_565 3_675
Se3 Gd Se3 80.88(7) 5_564 3_675
Se1 Gd Se3 73.91(6) . 3_675
Se2 Gd Se1 73.96(5) 4_664 6_654
Se3 Gd Se1 74.41(6) . 6_654
Se1 Gd Se1 71.38(4) 3_565 6_654
Se3 Gd Se1 71.25(6) 5_564 6_654
Se1 Gd Se1 143.58(7) . 6_654
Se3 Gd Se1 142.51(7) 3_675 6_654
Se2 Gd Fe 131.34(11) 4_664 4_774
Se3 Gd Fe 48.73(6) . 4_774
Se1 Gd Fe 140.21(7) 3_565 4_774
Se3 Gd Fe 47.14(9) 5_564 4_774
Se1 Gd Fe 122.23(6) . 4_774
Se3 Gd Fe 48.37(6) 3_675 4_774
Se1 Gd Fe 94.17(6) 6_654 4_774
Se2 Ga Se1 114.26(9) . 6_654
Se2 Ga Se1 114.26(9) . 4_664
Se1 Ga Se1 104.28(11) 6_654 4_664
Se2 Ga Se1 114.26(9) . 5_554
Se1 Ga Se1 104.28(11) 6_654 5_554
Se1 Ga Se1 104.28(11) 4_664 5_554
Se3 Fe Se3 88.80(13) 3_675 2_765
Se3 Fe Se3 88.80(13) 3_675 .
Se3 Fe Se3 88.80(13) 2_765 .
Se3 Fe Se3 92.57(4) 3_675 4_775
Se3 Fe Se3 92.57(4) 2_765 4_775
Se3 Fe Se3 178.08(17) . 4_775
Se3 Fe Se3 178.08(17) 3_675 6_655
Se3 Fe Se3 92.57(4) 2_765 6_655
Se3 Fe Se3 92.57(4) . 6_655
Se3 Fe Se3 86.03(13) 4_775 6_655
Se3 Fe Se3 92.57(4) 3_675 5_565
Se3 Fe Se3 178.08(17) 2_765 5_565
Se3 Fe Se3 92.57(4) . 5_565
Se3 Fe Se3 86.03(13) 4_775 5_565
Se3 Fe Se3 86.03(13) 6_655 5_565
Se3 Fe Gd 124.36(7) 3_675 4_775
Se3 Fe Gd 55.50(5) 2_765 4_775
Se3 Fe Gd 126.07(7) . 4_775
Se3 Fe Gd 54.00(6) 4_775 4_775
Se3 Fe Gd 55.67(6) 6_655 4_775
Se3 Fe Gd 122.58(16) 5_565 4_775
Se3 Fe Gd 126.07(7) 3_675 6_655
Se3 Fe Gd 124.36(6) 2_765 6_655
Se3 Fe Gd 55.50(5) . 6_655
Se3 Fe Gd 122.58(16) 4_775 6_655
Se3 Fe Gd 54.00(6) 6_655 6_655
Se3 Fe Gd 55.67(6) 5_565 6_655
Gd Fe Gd 109.56(8) 4_775 6_655
Se3 Fe Gd 55.50(5) 3_675 5_565
Se3 Fe Gd 126.07(7) 2_765 5_565
Se3 Fe Gd 124.36(7) . 5_565
Se3 Fe Gd 55.67(6) 4_775 5_565
Se3 Fe Gd 122.58(16) 6_655 5_565
Se3 Fe Gd 54.00(6) 5_565 5_565
Gd Fe Gd 109.56(8) 4_775 5_565
Gd Fe Gd 109.56(8) 6_655 5_565
Ga Se1 Gd 88.49(9) 4_665 2_665
Ga Se1 Gd 86.84(8) 4_665 .
Gd Se1 Gd 96.97(7) 2_665 .
Ga Se1 Gd 117.67(10) 4_665 5_565
Gd Se1 Gd 150.99(8) 2_665 5_565
Gd Se1 Gd 96.82(7) . 5_565
Ga Se2 Gd 117.95(7) . 5
Ga Se2 Gd 117.95(7) . 6_655
Gd Se2 Gd 99.82(8) 5 6_655
Ga Se2 Gd 117.95(7) . 4_665
Gd Se2 Gd 99.82(8) 5 4_665
Gd Se2 Gd 99.82(8) 6_655 4_665
Fe Se3 Fe 74.14(6) . 4_774
Fe Se3 Gd 89.10(7) . .
Fe Se3 Gd 77.27(6) 4_774 .
Fe Se3 Gd 77.36(10) . 6_655
Fe Se3 Gd 151.47(12) 4_774 6_655
Gd Se3 Gd 103.64(7) . 6_655
Fe Se3 Gd 87.48(7) . 2_765
Fe Se3 Gd 75.96(6) 4_774 2_765
Gd Se3 Gd 152.92(9) . 2_765
Gd Se3 Gd 101.79(7) 6_655 2_765

loop_
_geom_bond_atom_site_label_1
_geom_bond_atom_site_label_2
_geom_bond_distance
_geom_bond_site_symmetry_2
Gd Se2 2.879(2) 4_664
Gd Se3 2.905(2) .
Gd Se1 2.906(2) 3_565
Gd Se3 2.958(2) 5_564
Gd Se1 2.977(2) .
Gd Se3 2.981(3) 3_675
Gd Se1 3.183(2) 6_654
Gd Fe 3.503(2) 4_774
Ga Se2 2.370(5) .
Ga Se1 2.392(3) 6_654
Ga Se1 2.392(3) 4_664
Ga Se1 2.392(3) 5_554
Fe Se3 2.631(3) 3_675
Fe Se3 2.631(3) 2_765
Fe Se3 2.631(3) .
Fe Se3 2.699(4) 4_775
Fe Se3 2.699(4) 6_655
Fe Se3 2.699(4) 5_565
Fe Gd 3.503(2) 4_775
Fe Gd 3.503(2) 6_655
Fe Gd 3.503(2) 5_565
Se1 Ga 2.392(3) 4_665
Se1 Gd 2.906(2) 2_665
Se1 Gd 3.183(2) 5_565
Se2 Gd 2.8790(19) 5
Se2 Gd 2.879(2) 6_655
Se2 Gd 2.8790(19) 4_665
Se3 Fe 2.699(4) 4_774
Se3 Gd 2.958(2) 6_655
Se3 Gd 2.981(2) 2_765
